data_7003433
loop_
_publ_author_name
'Kermagoret, Anthony'
'Braunstein, Pierre'

_publ_section_title
;
 Synthesis of nickel complexes with bidentate N,O-type ligands and
 application in the catalytic oligomerization of ethylene
;
_journal_issue 12
_journal_name_full 'Dalton Transactions'
_journal_page_first 1564
_journal_page_last 1573
_journal_paper_doi 10.1039/b716111e
_journal_year 2008
_chemical_formula_moiety 'C18 H21 N3 Ni O3, C H2 Cl2, 2 (Cl)'
_chemical_formula_sum 'C19 H23 Cl4 N3 Ni O3'
_chemical_formula_weight 541.91
_chemical_name_systematic
;
?
;
_space_group_IT_number 2
_symmetry_cell_setting triclinic
_symmetry_space_group_name_Hall '-P 1'
_symmetry_space_group_name_H-M 'P -1'
_atom_sites_solution_hydrogens geom
_atom_sites_solution_primary direct
_atom_sites_solution_secondary difmap
_audit_creation_method SHELXL-97
_cell_angle_alpha 91.790(2)
_cell_angle_beta 113.320(2)
_cell_angle_gamma 118.250(2)
_cell_formula_units_Z 2
_cell_length_a 10.9430(4)
_cell_length_b 11.3560(4)
_cell_length_c 12.3210(5)
_cell_measurement_reflns_used 12347
_cell_measurement_temperature 173(2)
_cell_measurement_theta_max 30.034
_cell_measurement_theta_min 0.998
_cell_volume 1192.48(9)
_computing_cell_refinement 'Denzo (Nonius B.V., 1998)'
_computing_data_collection 'Collect (Nonius B.V., 1998)'
_computing_data_reduction 'Denzo (Nonius B.V., 1998)'
_computing_molecular_graphics 'PLATON 98 (Spek, 1998)'
_computing_publication_material 'SHELXL-97 (Sheldrick, 1997)'
_computing_structure_refinement 'SHELXL-97 (Sheldrick, 1997)'
_computing_structure_solution 'SHELXS-97 (Sheldrick, 1997)'
_diffrn_ambient_temperature 173(2)
_diffrn_measured_fraction_theta_full 0.994
_diffrn_measured_fraction_theta_max 0.994
_diffrn_measurement_device_type KappaCCD
_diffrn_measurement_method '\p scans'
_diffrn_radiation_monochromator graphite
_diffrn_radiation_source 'fine-focus sealed tube'
_diffrn_radiation_type MoK\a
_diffrn_radiation_wavelength 0.71070
_diffrn_reflns_av_R_equivalents 0.0560
_diffrn_reflns_av_sigmaI/netI 0.0943
_diffrn_reflns_limit_h_max 15
_diffrn_reflns_limit_h_min -15
_diffrn_reflns_limit_k_max 15
_diffrn_reflns_limit_k_min -15
_diffrn_reflns_limit_l_max 17
_diffrn_reflns_limit_l_min -16
_diffrn_reflns_number 15347
_diffrn_reflns_theta_full 30.03
_diffrn_reflns_theta_max 30.03
_diffrn_reflns_theta_min 1.87
_exptl_absorpt_coefficient_mu 1.287
_exptl_absorpt_correction_type none
_exptl_crystal_colour blue
_exptl_crystal_density_diffrn 1.509
_exptl_crystal_density_method 'not measured'
_exptl_crystal_description prism
_exptl_crystal_F_000 556
_exptl_crystal_size_max 0.10
_exptl_crystal_size_mid 0.10
_exptl_crystal_size_min 0.10
_refine_diff_density_max 0.706
_refine_diff_density_min -0.748
_refine_diff_density_rms 0.123
_refine_ls_extinction_method none
_refine_ls_goodness_of_fit_ref 0.958
_refine_ls_hydrogen_treatment constr
_refine_ls_matrix_type full
_refine_ls_number_parameters 271
_refine_ls_number_reflns 6929
_refine_ls_number_restraints 0
_refine_ls_restrained_S_all 0.958
_refine_ls_R_factor_all 0.1098
_refine_ls_R_factor_gt 0.0491
_refine_ls_shift/su_max 0.001
_refine_ls_shift/su_mean 0.000
_refine_ls_structure_factor_coef Fsqd
_refine_ls_weighting_details 'calc w=1/[\s^2^(Fo^2^)+(0.0718P)^2^+0.0000P] where P=(Fo^2^+2Fc^2^)/3'
_refine_ls_weighting_scheme calc
_refine_ls_wR_factor_gt 0.1142
_refine_ls_wR_factor_ref 0.1448
_reflns_number_gt 4133
_reflns_number_total 6929
_reflns_threshold_expression >2sigma(I)
_cod_data_source_file b716111e.txt
_cod_data_source_block 3
_cod_original_cell_volume 1192.48(8)
_cod_original_sg_symbol_H-M P-1
_cod_database_code 7003433

loop_
_symmetry_equiv_pos_as_xyz
'x, y, z'
'-x, -y, -z'

loop_
_atom_site_label
_atom_site_type_symbol
_atom_site_fract_x
_atom_site_fract_y
_atom_site_fract_z
_atom_site_U_iso_or_equiv
_atom_site_adp_type
_atom_site_occupancy
_atom_site_symmetry_multiplicity
_atom_site_calc_flag
_atom_site_refinement_flags
_atom_site_disorder_assembly
_atom_site_disorder_group
Ni1 Ni 0.49743(4) 0.80661(4) 0.29379(3) 0.02659(12) Uani 1 1 d . . .
Cl1 Cl 0.66402(9) 0.51473(9) 0.28686(7) 0.0459(2) Uani 1 1 d . . .
Cl2 Cl 0.70760(8) 0.94663(8) 0.68916(6) 0.0393(2) Uani 1 1 d . . .
Cl3 Cl 0.86890(15) 0.67786(15) -0.14704(16) 0.1222(6) Uani 1 1 d . . .
Cl4 Cl 0.84862(17) 0.80503(16) 0.04391(10) 0.1049(5) Uani 1 1 d . . .
O1 O 0.4839(2) 0.6470(2) 0.19795(16) 0.0371(5) Uani 1 1 d . . .
HO1 H 0.5399 0.6131 0.2257 0.056 Uiso 1 1 calc . . .
O2 O 0.57123(19) 0.7448(2) 0.45190(16) 0.0315(5) Uani 1 1 d . . .
HO2 H 0.6183 0.8051 0.5186 0.047 Uiso 1 1 calc . . .
O3 O 0.52951(19) 0.97720(19) 0.39058(16) 0.0295(4) Uani 1 1 d . . .
HO3 H 0.4597 0.9957 0.3759 0.044 Uiso 1 1 calc . . .
N1 N 0.4048(2) 0.8234(2) 0.11800(19) 0.0286(5) Uani 1 1 d . . .
N2 N 0.2840(2) 0.6830(2) 0.2946(2) 0.0281(5) Uani 1 1 d . . .
N3 N 0.7286(2) 0.9538(2) 0.34092(19) 0.0288(5) Uani 1 1 d . . .
C1 C 0.4397(4) 0.6349(3) 0.0711(3) 0.0426(8) Uani 1 1 d . . .
H1A H 0.3519 0.5391 0.0224 0.051 Uiso 1 1 calc . . .
H1B H 0.5293 0.6544 0.0563 0.051 Uiso 1 1 calc . . .
C2 C 0.3905(3) 0.7357(3) 0.0319(2) 0.0307(6) Uani 1 1 d . . .
C3 C 0.3300(3) 0.7349(3) -0.0916(2) 0.0384(7) Uani 1 1 d . . .
H3 H 0.3233 0.6735 -0.1509 0.046 Uiso 1 1 calc . . .
C4 C 0.2803(4) 0.8252(4) -0.1253(3) 0.0462(9) Uani 1 1 d . . .
H4 H 0.2369 0.8254 -0.2090 0.055 Uiso 1 1 calc . . .
C5 C 0.2935(3) 0.9151(3) -0.0378(3) 0.0400(8) Uani 1 1 d . . .
H5 H 0.2598 0.9779 -0.0598 0.048 Uiso 1 1 calc . . .
C6 C 0.3572(3) 0.9115(3) 0.0832(2) 0.0329(7) Uani 1 1 d . . .
H6 H 0.3677 0.9740 0.1440 0.039 Uiso 1 1 calc . . .
C7 C 0.4436(3) 0.6211(3) 0.4512(3) 0.0361(7) Uani 1 1 d . . .
H7A H 0.4631 0.6199 0.5367 0.043 Uiso 1 1 calc . . .
H7B H 0.4366 0.5387 0.4130 0.043 Uiso 1 1 calc . . .
C8 C 0.2907(3) 0.6141(3) 0.3809(2) 0.0296(6) Uani 1 1 d . . .
C9 C 0.1651(3) 0.5395(3) 0.4040(3) 0.0357(7) Uani 1 1 d . . .
H9 H 0.1738 0.4923 0.4663 0.043 Uiso 1 1 calc . . .
C10 C 0.0270(3) 0.5343(3) 0.3352(3) 0.0397(7) Uani 1 1 d . . .
H10 H -0.0613 0.4830 0.3488 0.048 Uiso 1 1 calc . . .
C11 C 0.0200(3) 0.6054(3) 0.2464(3) 0.0400(8) Uani 1 1 d . . .
H11 H -0.0734 0.6042 0.1983 0.048 Uiso 1 1 calc . . .
C12 C 0.1492(3) 0.6779(3) 0.2280(3) 0.0348(7) Uani 1 1 d . . .
H12 H 0.1431 0.7261 0.1663 0.042 Uiso 1 1 calc . . .
C13 C 0.6785(3) 1.1028(3) 0.4389(2) 0.0314(6) Uani 1 1 d . . .
H13A H 0.7218 1.1358 0.5287 0.038 Uiso 1 1 calc . . .
H13B H 0.6670 1.1752 0.4014 0.038 Uiso 1 1 calc . . .
C14 C 0.7880(3) 1.0788(3) 0.4123(2) 0.0286(6) Uani 1 1 d . . .
C15 C 0.9456(3) 1.1833(3) 0.4593(3) 0.0356(7) Uani 1 1 d . . .
H15 H 0.9872 1.2692 0.5133 0.043 Uiso 1 1 calc . . .
C16 C 1.0398(3) 1.1595(4) 0.4259(3) 0.0415(8) Uani 1 1 d . . .
H16 H 1.1466 1.2303 0.4546 0.050 Uiso 1 1 calc . . .
C17 C 0.9783(3) 1.0324(4) 0.3506(3) 0.0409(8) Uani 1 1 d . . .
H17 H 1.0412 1.0146 0.3258 0.049 Uiso 1 1 calc . . .
C18 C 0.8236(3) 0.9317(3) 0.3122(3) 0.0354(7) Uani 1 1 d . . .
H18 H 0.7824 0.8427 0.2633 0.042 Uiso 1 1 calc . . .
C19 C 0.7754(4) 0.7497(4) -0.1122(3) 0.0656(11) Uani 1 1 d . . .
H19A H 0.7894 0.8294 -0.1477 0.079 Uiso 1 1 calc . . .
H19B H 0.6616 0.6797 -0.1497 0.079 Uiso 1 1 calc . . .

loop_
_atom_site_aniso_label
_atom_site_aniso_U_11
_atom_site_aniso_U_22
_atom_site_aniso_U_33
_atom_site_aniso_U_23
_atom_site_aniso_U_13
_atom_site_aniso_U_12
Ni1 0.02611(19) 0.0336(2) 0.02309(19) 0.00708(15) 0.01117(14) 0.01819(16)
Cl1 0.0481(4) 0.0589(5) 0.0415(4) 0.0107(4) 0.0168(4) 0.0394(4)
Cl2 0.0375(4) 0.0576(5) 0.0307(4) 0.0073(3) 0.0131(3) 0.0332(4)
Cl3 0.0938(9) 0.0916(10) 0.1586(14) -0.0333(10) 0.0789(9) 0.0212(8)
Cl4 0.1577(13) 0.1297(12) 0.0523(6) 0.0183(7) 0.0417(7) 0.0998(11)
O1 0.0488(12) 0.0439(12) 0.0286(11) 0.0088(9) 0.0150(9) 0.0340(10)
O2 0.0298(10) 0.0430(12) 0.0256(10) 0.0107(9) 0.0120(8) 0.0227(9)
O3 0.0260(9) 0.0327(11) 0.0327(10) 0.0044(8) 0.0144(8) 0.0173(8)
N1 0.0266(11) 0.0318(13) 0.0255(12) 0.0069(10) 0.0108(9) 0.0151(10)
N2 0.0277(11) 0.0297(13) 0.0284(12) 0.0074(10) 0.0113(9) 0.0176(10)
N3 0.0258(11) 0.0399(14) 0.0244(11) 0.0083(10) 0.0128(9) 0.0191(10)
C1 0.0553(19) 0.0453(19) 0.0296(16) 0.0043(14) 0.0169(14) 0.0311(16)
C2 0.0292(13) 0.0336(16) 0.0245(14) 0.0049(12) 0.0127(11) 0.0133(12)
C3 0.0421(16) 0.0456(19) 0.0228(14) 0.0035(13) 0.0142(12) 0.0209(15)
C4 0.0486(18) 0.053(2) 0.0245(15) 0.0128(14) 0.0120(14) 0.0217(16)
C5 0.0419(16) 0.0434(19) 0.0332(16) 0.0162(14) 0.0147(13) 0.0233(15)
C6 0.0354(15) 0.0363(16) 0.0309(15) 0.0084(13) 0.0169(12) 0.0207(13)
C7 0.0431(16) 0.0410(18) 0.0359(16) 0.0166(14) 0.0212(13) 0.0278(14)
C8 0.0339(14) 0.0263(14) 0.0300(14) 0.0051(12) 0.0158(12) 0.0164(12)
C9 0.0388(15) 0.0341(16) 0.0359(16) 0.0126(13) 0.0210(13) 0.0173(13)
C10 0.0345(15) 0.0339(17) 0.0439(18) 0.0075(14) 0.0206(14) 0.0118(13)
C11 0.0277(14) 0.0437(19) 0.0428(17) 0.0090(15) 0.0135(13) 0.0173(14)
C12 0.0286(14) 0.0385(17) 0.0325(15) 0.0093(13) 0.0103(12) 0.0175(13)
C13 0.0287(13) 0.0293(15) 0.0348(15) 0.0037(12) 0.0159(12) 0.0137(12)
C14 0.0288(13) 0.0375(16) 0.0231(13) 0.0109(12) 0.0138(11) 0.0186(12)
C15 0.0315(14) 0.0365(17) 0.0358(16) 0.0126(13) 0.0173(12) 0.0145(13)
C16 0.0282(15) 0.052(2) 0.0418(18) 0.0215(16) 0.0181(13) 0.0177(14)
C17 0.0337(15) 0.062(2) 0.0436(18) 0.0219(16) 0.0251(14) 0.0303(15)
C18 0.0340(15) 0.0490(19) 0.0320(15) 0.0122(14) 0.0184(12) 0.0257(14)
C19 0.069(2) 0.072(3) 0.051(2) 0.022(2) 0.0263(19) 0.036(2)

loop_
_atom_type_symbol
_atom_type_description
_atom_type_scat_dispersion_real
_atom_type_scat_dispersion_imag
_atom_type_scat_source
C C 0.0033 0.0016 'International Tables Vol C Tables 4.2.6.8 and 6.1.1.4'
H H 0.0000 0.0000 'International Tables Vol C Tables 4.2.6.8 and 6.1.1.4'
O O 0.0106 0.0060 'International Tables Vol C Tables 4.2.6.8 and 6.1.1.4'
Cl Cl 0.1484 0.1585 'International Tables Vol C Tables 4.2.6.8 and 6.1.1.4'
N N 0.0061 0.0033 'International Tables Vol C Tables 4.2.6.8 and 6.1.1.4'
Ni Ni 0.3393 1.1124 'International Tables Vol C Tables 4.2.6.8 and 6.1.1.4'

loop_
_geom_angle_atom_site_label_1
_geom_angle_atom_site_label_2
_geom_angle_atom_site_label_3
_geom_angle
_geom_angle_site_symmetry_1
_geom_angle_site_symmetry_3
_geom_angle_publ_flag
N1 Ni1 N3 95.63(8) . . ?
N1 Ni1 N2 96.41(8) . . ?
N3 Ni1 N2 164.65(9) . . ?
C1 O1 HO1 109.5 . . ?
C7 O2 HO2 109.5 . . ?
C13 O3 HO3 109.5 . . ?
C2 N1 C6 118.4(2) . . ?
C2 N1 Ni1 115.39(19) . . ?
C6 N1 Ni1 126.2(2) . . ?
C8 N2 C12 118.2(2) . . ?
C8 N2 Ni1 114.39(17) . . ?
C12 N2 Ni1 126.97(18) . . ?
C18 N3 C14 118.5(2) . . ?
C18 N3 Ni1 125.6(2) . . ?
C14 N3 Ni1 115.77(18) . . ?
O1 C1 C2 109.5(3) . . ?
O1 C1 H1A 109.8 . . ?
C2 C1 H1A 109.8 . . ?
O1 C1 H1B 109.8 . . ?
C2 C1 H1B 109.8 . . ?
H1A C1 H1B 108.2 . . ?
N1 C2 C3 122.1(3) . . ?
N1 C2 C1 118.1(2) . . ?
C3 C2 C1 119.8(3) . . ?
C4 C3 C2 118.4(3) . . ?
C4 C3 H3 120.8 . . ?
C2 C3 H3 120.8 . . ?
C5 C4 C3 120.0(3) . . ?
C5 C4 H4 120.0 . . ?
C3 C4 H4 120.0 . . ?
C4 C5 C6 118.3(3) . . ?
C4 C5 H5 120.9 . . ?
C6 C5 H5 120.9 . . ?
N1 C6 C5 122.8(3) . . ?
N1 C6 H6 118.6 . . ?
C5 C6 H6 118.6 . . ?
O2 C7 C8 110.8(2) . . ?
O2 C7 H7A 109.5 . . ?
C8 C7 H7A 109.5 . . ?
O2 C7 H7B 109.5 . . ?
C8 C7 H7B 109.5 . . ?
H7A C7 H7B 108.1 . . ?
N2 C8 C9 122.4(3) . . ?
N2 C8 C7 116.0(2) . . ?
C9 C8 C7 121.6(2) . . ?
C10 C9 C8 119.1(3) . . ?
C10 C9 H9 120.4 . . ?
C8 C9 H9 120.4 . . ?
C11 C10 C9 118.6(3) . . ?
C11 C10 H10 120.7 . . ?
C9 C10 H10 120.7 . . ?
C12 C11 C10 119.5(3) . . ?
C12 C11 H11 120.3 . . ?
C10 C11 H11 120.3 . . ?
N2 C12 C11 122.2(3) . . ?
N2 C12 H12 118.9 . . ?
C11 C12 H12 118.9 . . ?
O3 C13 C14 109.8(2) . . ?
O3 C13 H13A 109.7 . . ?
C14 C13 H13A 109.7 . . ?
O3 C13 H13B 109.7 . . ?
C14 C13 H13B 109.7 . . ?
H13A C13 H13B 108.2 . . ?
N3 C14 C15 121.6(3) . . ?
N3 C14 C13 117.5(2) . . ?
C15 C14 C13 120.8(3) . . ?
C16 C15 C14 118.8(3) . . ?
C16 C15 H15 120.6 . . ?
C14 C15 H15 120.6 . . ?
C15 C16 C17 119.6(3) . . ?
C15 C16 H16 120.2 . . ?
C17 C16 H16 120.2 . . ?
C18 C17 C16 118.5(3) . . ?
C18 C17 H17 120.7 . . ?
C16 C17 H17 120.7 . . ?
N3 C18 C17 122.8(3) . . ?
N3 C18 H18 118.6 . . ?
C17 C18 H18 118.6 . . ?
Cl4 C19 Cl3 111.6(2) . . ?
Cl4 C19 H19A 109.3 . . ?
Cl3 C19 H19A 109.3 . . ?
Cl4 C19 H19B 109.3 . . ?
Cl3 C19 H19B 109.3 . . ?
H19A C19 H19B 108.0 . . ?

loop_
_geom_bond_atom_site_label_1
_geom_bond_atom_site_label_2
_geom_bond_distance
_geom_bond_site_symmetry_2
_geom_bond_publ_flag
Ni1 N1 2.055(2) . ?
Ni1 N3 2.075(2) . ?
Ni1 N2 2.083(2) . ?
Cl3 C19 1.736(5) . ?
Cl4 C19 1.722(4) . ?
O1 C1 1.421(3) . ?
O1 HO1 0.8400 . ?
O2 C7 1.434(3) . ?
O2 HO2 0.8400 . ?
O3 C13 1.423(3) . ?
O3 HO3 0.8400 . ?
N1 C2 1.340(4) . ?
N1 C6 1.341(4) . ?
N2 C8 1.339(3) . ?
N2 C12 1.346(3) . ?
N3 C18 1.342(4) . ?
N3 C14 1.344(4) . ?
C1 C2 1.499(4) . ?
C1 H1A 0.9900 . ?
C1 H1B 0.9900 . ?
C2 C3 1.397(4) . ?
C3 C4 1.377(5) . ?
C3 H3 0.9500 . ?
C4 C5 1.377(5) . ?
C4 H4 0.9500 . ?
C5 C6 1.384(4) . ?
C5 H5 0.9500 . ?
C6 H6 0.9500 . ?
C7 C8 1.510(4) . ?
C7 H7A 0.9900 . ?
C7 H7B 0.9900 . ?
C8 C9 1.381(4) . ?
C9 C10 1.381(4) . ?
C9 H9 0.9500 . ?
C10 C11 1.379(4) . ?
C10 H10 0.9500 . ?
C11 C12 1.376(4) . ?
C11 H11 0.9500 . ?
C12 H12 0.9500 . ?
C13 C14 1.495(4) . ?
C13 H13A 0.9900 . ?
C13 H13B 0.9900 . ?
C14 C15 1.395(4) . ?
C15 C16 1.377(4) . ?
C15 H15 0.9500 . ?
C16 C17 1.378(5) . ?
C16 H16 0.9500 . ?
C17 C18 1.377(4) . ?
C17 H17 0.9500 . ?
C18 H18 0.9500 . ?
C19 H19A 0.9900 . ?
C19 H19B 0.9900 . ?

loop_
_geom_torsion_atom_site_label_1
_geom_torsion_atom_site_label_2
_geom_torsion_atom_site_label_3
_geom_torsion_atom_site_label_4
_geom_torsion
_geom_torsion_site_symmetry_1
_geom_torsion_site_symmetry_2
_geom_torsion_site_symmetry_3
_geom_torsion_site_symmetry_4
_geom_torsion_publ_flag
N3 Ni1 N1 C2 91.63(19) . . . . ?
N2 Ni1 N1 C2 -97.92(18) . . . . ?
N3 Ni1 N1 C6 -89.1(2) . . . . ?
N2 Ni1 N1 C6 81.3(2) . . . . ?
N1 Ni1 N2 C8 160.7(2) . . . . ?
N3 Ni1 N2 C8 -57.9(4) . . . . ?
N1 Ni1 N2 C12 -26.9(3) . . . . ?
N3 Ni1 N2 C12 114.5(4) . . . . ?
N1 Ni1 N3 C18 -81.2(2) . . . . ?
N2 Ni1 N3 C18 137.3(3) . . . . ?
N1 Ni1 N3 C14 102.87(19) . . . . ?
N2 Ni1 N3 C14 -38.6(4) . . . . ?
C6 N1 C2 C3 0.9(4) . . . . ?
Ni1 N1 C2 C3 -179.8(2) . . . . ?
C6 N1 C2 C1 -178.3(2) . . . . ?
Ni1 N1 C2 C1 1.0(3) . . . . ?
O1 C1 C2 N1 4.3(4) . . . . ?
O1 C1 C2 C3 -174.9(2) . . . . ?
N1 C2 C3 C4 -1.6(4) . . . . ?
C1 C2 C3 C4 177.5(3) . . . . ?
C2 C3 C4 C5 1.2(5) . . . . ?
C3 C4 C5 C6 -0.1(5) . . . . ?
C2 N1 C6 C5 0.3(4) . . . . ?
Ni1 N1 C6 C5 -178.9(2) . . . . ?
C4 C5 C6 N1 -0.7(4) . . . . ?
C12 N2 C8 C9 -0.5(4) . . . . ?
Ni1 N2 C8 C9 172.7(2) . . . . ?
C12 N2 C8 C7 178.9(3) . . . . ?
Ni1 N2 C8 C7 -7.9(3) . . . . ?
O2 C7 C8 N2 25.7(4) . . . . ?
O2 C7 C8 C9 -155.0(3) . . . . ?
N2 C8 C9 C10 0.6(5) . . . . ?
C7 C8 C9 C10 -178.7(3) . . . . ?
C8 C9 C10 C11 -0.6(5) . . . . ?
C9 C10 C11 C12 0.6(5) . . . . ?
C8 N2 C12 C11 0.4(4) . . . . ?
Ni1 N2 C12 C11 -171.8(2) . . . . ?
C10 C11 C12 N2 -0.4(5) . . . . ?
C18 N3 C14 C15 -1.8(4) . . . . ?
Ni1 N3 C14 C15 174.43(19) . . . . ?
C18 N3 C14 C13 177.6(2) . . . . ?
Ni1 N3 C14 C13 -6.1(3) . . . . ?
O3 C13 C14 N3 6.0(3) . . . . ?
O3 C13 C14 C15 -174.5(2) . . . . ?
N3 C14 C15 C16 3.6(4) . . . . ?
C13 C14 C15 C16 -175.9(3) . . . . ?
C14 C15 C16 C17 -2.1(4) . . . . ?
C15 C16 C17 C18 -0.9(4) . . . . ?
C14 N3 C18 C17 -1.4(4) . . . . ?
Ni1 N3 C18 C17 -177.2(2) . . . . ?
C16 C17 C18 N3 2.7(5) . . . . ?
